data_7708103
loop_
_publ_author_name
'Deak, Andrea'
'Jobb\'agy, Csaba'
'Demeter, Attila'
'\<Celko, Ladislav'
'Cihl\'a\<r, Jaroslav'
'Szab\'o, P\'al Tam\'as'
'Abranyi-Balogh, Peter'
'Crawford, Deborah E.'
'Virieux, David'
'Colacino, Evelina'

_publ_section_title
;
 Mechanochemical synthesis of mononuclear gold(I) halide complexes of
 diphosphine ligands with tuneable luminescent properties
;
_journal_name_full 'Dalton Transactions'
_journal_paper_doi 10.1039/D1DT01751A
_journal_year 2021
_chemical_formula_moiety 'C39 H32 Au I O P2, 0.437(C2 H4 Cl4)'
_chemical_formula_sum 'C39.88 H33.75 Au Cl1.75 I O P2'
_chemical_formula_weight 976.82
_space_group_crystal_system monoclinic
_space_group_IT_number 11
_space_group_name_Hall '-P 2yb'
_space_group_name_H-M_alt 'P 1 21/m 1'
_atom_sites_solution_hydrogens mixed
_audit_creation_method SHELXL-2016/6
_audit_update_record
;
2021-05-27 deposited with the CCDC.	2021-08-20 downloaded from the CCDC.
;
_cell_angle_alpha 90
_cell_angle_beta 109.481(2)
_cell_angle_gamma 90
_cell_formula_units_Z 2
_cell_length_a 8.6584(2)
_cell_length_b 18.3753(4)
_cell_length_c 12.2711(3)
_cell_measurement_reflns_used 110244
_cell_measurement_temperature 103(2)
_cell_measurement_theta_max 28.73
_cell_measurement_theta_min 3.33
_cell_volume 1840.57(8)
_computing_cell_refinement 'CrystalClear (Rigaku/MSC Inc., 2005)'
_computing_data_collection 'CrystalClear (Rigaku/MSC Inc., 2005)'
_computing_data_reduction 'CrystalClear (Rigaku/MSC Inc., 2005)'
_computing_molecular_graphics 'Mercury (Macrae, 2020), PLATON (Spek, 2014)'
_computing_publication_material 'WinGX (Farrugia, 2014), PLATON (Spek, 2014)'
_computing_structure_refinement 'SHELXL-2016/6 (Sheldrick, 2016)'
_computing_structure_solution 'SIR2014 (Altomare <i>et al.</i>, 2015)'
_diffrn_ambient_temperature 103(2)
_diffrn_measured_fraction_theta_full 0.998
_diffrn_measured_fraction_theta_max 0.998
_diffrn_measurement_device_type 'R Axis Rapid CrystalClear (Rigaku/MSC, 2005)'
_diffrn_measurement_method 'phi and omega scans'
_diffrn_radiation_type MoK\a
_diffrn_radiation_wavelength 0.71075
_diffrn_reflns_av_R_equivalents 0.0977
_diffrn_reflns_av_unetI/netI 0.0302
_diffrn_reflns_Laue_measured_fraction_full 0.998
_diffrn_reflns_Laue_measured_fraction_max 0.998
_diffrn_reflns_limit_h_max 11
_diffrn_reflns_limit_h_min -11
_diffrn_reflns_limit_k_max 24
_diffrn_reflns_limit_k_min -24
_diffrn_reflns_limit_l_max 16
_diffrn_reflns_limit_l_min -16
_diffrn_reflns_number 124016
_diffrn_reflns_point_group_measured_fraction_full 0.998
_diffrn_reflns_point_group_measured_fraction_max 0.998
_diffrn_reflns_theta_full 25.242
_diffrn_reflns_theta_max 28.699
_diffrn_reflns_theta_min 3.339
_diffrn_source 'fine-focus sealed tube'
_exptl_absorpt_coefficient_mu 5.080
_exptl_absorpt_correction_T_max 0.1318
_exptl_absorpt_correction_T_min 0.0238
_exptl_absorpt_correction_type numerical
_exptl_absorpt_process_details 'CrystalClear (Rigaku/MSC, 2005)'
_exptl_crystal_colour colourless
_exptl_crystal_density_diffrn 1.763
_exptl_crystal_description chunk
_exptl_crystal_F_000 946
_exptl_crystal_preparation Luminescent
_exptl_crystal_size_max 0.600
_exptl_crystal_size_mid 0.500
_exptl_crystal_size_min 0.300
_refine_diff_density_max 2.703
_refine_diff_density_min -0.943
_refine_diff_density_rms 0.144
_refine_ls_extinction_method none
_refine_ls_goodness_of_fit_ref 1.064
_refine_ls_hydrogen_treatment constr
_refine_ls_matrix_type full
_refine_ls_number_parameters 285
_refine_ls_number_reflns 4895
_refine_ls_number_restraints 0
_refine_ls_restrained_S_all 1.064
_refine_ls_R_factor_all 0.0332
_refine_ls_R_factor_gt 0.0328
_refine_ls_shift/su_max 0.001
_refine_ls_shift/su_mean 0.000
_refine_ls_structure_factor_coef Fsqd
_refine_ls_weighting_details 'w=1/[\s^2^(Fo^2^)+(0.0367P)^2^+7.3809P] where P=(Fo^2^+2Fc^2^)/3'
_refine_ls_weighting_scheme calc
_refine_ls_wR_factor_gt 0.0834
_refine_ls_wR_factor_ref 0.0837
_reflns_Friedel_coverage 0.000
_reflns_number_gt 4816
_reflns_number_total 4895
_reflns_threshold_expression 'I > 2\s(I)'
_cod_data_source_file d1dt01751a3.cif
_cod_data_source_block 2B
_cod_depositor_comments
;
The following automatic conversions were performed:

data item '_exptl_absorpt_correction_type' value 'Numerical' was
changed to 'numerical' in accordance with the
/home/data/users/saulius/crontab/automatic-downloads/rss-feeds/RSC/lib/dictionaries/cif_core.dic
dictionary named 'cif_core.dic' version 2.4.2 last updated on
2011-04-26.

Automatic conversion script
Id: cif_fix_values 7556 2019-12-06 15:28:31Z antanas 
;
_cod_original_sg_symbol_H-M 'P 21/m'
_cod_database_code 7708103
_shelx_shelxl_version_number 2016/6
_shelx_space_group_comment
;
The symmetry employed for this shelxl refinement is uniquely defined
by the following loop, which should always be used as a source of
symmetry information in preference to the above space-group names.
They are only intended as comments.
;
_shelx_estimated_absorpt_t_min 0.151
_shelx_estimated_absorpt_t_max 0.311

loop_
_space_group_symop_operation_xyz
'x, y, z'
'-x, y+1/2, -z'
'-x, -y, -z'
'x, -y-1/2, z'

loop_
_atom_site_label
_atom_site_type_symbol
_atom_site_fract_x
_atom_site_fract_y
_atom_site_fract_z
_atom_site_U_iso_or_equiv
_atom_site_adp_type
_atom_site_occupancy
_atom_site_site_symmetry_order
_atom_site_calc_flag
_atom_site_refinement_flags_posn
_atom_site_refinement_flags_adp
_atom_site_refinement_flags_occupancy
_atom_site_disorder_assembly
_atom_site_disorder_group
Au1 Au 0.83566(2) 0.250000 0.24245(2) 0.01934(7) Uani 1 2 d S T P A .
I1 I 1.07425(5) 0.250000 0.44961(3) 0.03304(10) Uani 1 2 d S T P . .
P1 P 0.71557(12) 0.14162(6) 0.15376(10) 0.0273(2) Uani 1 1 d . . . . .
O1 O 0.6490(5) 0.250000 -0.0306(3) 0.0280(8) Uani 1 2 d S T P . .
C1 C 0.7298(5) 0.1278(3) 0.0106(4) 0.0332(9) Uani 1 1 d . . . . .
C2 C 0.7803(6) 0.0616(3) -0.0238(5) 0.0497(14) Uani 1 1 d . . . . .
H2 H 0.798099 0.020177 0.025272 0.060 Uiso 1 1 calc R U . . .
C3 C 0.8040(6) 0.0570(5) -0.1303(6) 0.071(2) Uani 1 1 d . . . . .
H3 H 0.839706 0.012466 -0.153133 0.086 Uiso 1 1 calc R U . . .
C4 C 0.7767(7) 0.1157(5) -0.2025(5) 0.073(2) Uani 1 1 d . . . . .
H4 H 0.792372 0.110799 -0.275170 0.088 Uiso 1 1 calc R U . . .
C5 C 0.7261(6) 0.1831(4) -0.1725(4) 0.0531(16) Uani 1 1 d . . . . .
C6 C 0.7028(5) 0.1860(3) -0.0654(4) 0.0357(10) Uani 1 1 d . . . . .
C7 C 0.6846(9) 0.250000 -0.2498(6) 0.062(3) Uani 1 2 d S T P . .
C8 C 0.4978(10) 0.250000 -0.3156(7) 0.063(2) Uani 1 2 d S T P . .
H8A H 0.439863 0.265044 -0.262994 0.094 Uiso 0.5 1 d . U P . .
H8B H 0.462793 0.200927 -0.344530 0.094 Uiso 0.5 1 d . U P . .
H8C H 0.472930 0.284029 -0.380576 0.094 Uiso 0.5 1 d . U P . .
C9 C 0.7747(15) 0.250000 -0.3383(8) 0.111(6) Uani 1 2 d S T P . .
H9A H 0.732401 0.289441 -0.394028 0.167 Uiso 0.5 1 d . U P . .
H9B H 0.757339 0.203269 -0.379087 0.167 Uiso 0.5 1 d . U P . .
H9C H 0.892263 0.257290 -0.298255 0.167 Uiso 0.5 1 d . U P . .
C1A C 0.7816(6) 0.0556(2) 0.2270(5) 0.0391(11) Uani 1 1 d . . . . .
C2A C 0.9407(7) 0.0503(2) 0.3029(4) 0.0405(11) Uani 1 1 d . . . . .
H2A H 1.011922 0.091080 0.314684 0.049 Uiso 1 1 calc R U . . .
C3A C 0.9969(11) -0.0146(3) 0.3623(5) 0.066(2) Uani 1 1 d . . . . .
H3A H 1.106442 -0.018087 0.413768 0.080 Uiso 1 1 calc R U . . .
C4A C 0.8935(15) -0.0737(3) 0.3461(10) 0.108(4) Uani 1 1 d . . . . .
H4A H 0.932626 -0.118518 0.383636 0.130 Uiso 1 1 calc R U . . .
C5A C 0.7422(15) -0.0676(3) 0.2792(10) 0.108(4) Uani 1 1 d . . . . .
H5A H 0.670045 -0.107271 0.274640 0.130 Uiso 1 1 calc R U . . .
C6A C 0.6794(9) -0.0041(3) 0.2123(9) 0.085(3) Uani 1 1 d . . . . .
H6A H 0.570563 -0.002902 0.159291 0.102 Uiso 1 1 calc R U . . .
C1BX C 0.5078(15) 0.1383(7) 0.1535(11) 0.025(2) Uani 0.505(13) 1 d . . P A 1
C2BX C 0.3799(16) 0.1397(7) 0.0490(13) 0.033(3) Uani 0.505(13) 1 d . . P A 1
H2BX H 0.402718 0.138496 -0.021489 0.040 Uiso 0.505(13) 1 calc R U P A 1
C3BX C 0.2179(13) 0.1427(6) 0.0470(12) 0.039(2) Uani 0.505(13) 1 d . . P A 1
H3BX H 0.131142 0.143498 -0.024997 0.047 Uiso 0.505(13) 1 calc R U P A 1
C4BX C 0.1836(12) 0.1446(6) 0.1466(11) 0.039(3) Uani 0.505(13) 1 d . . P A 1
H4BX H 0.072839 0.145968 0.144223 0.047 Uiso 0.505(13) 1 calc R U P A 1
C5BX C 0.3098(12) 0.1446(6) 0.2529(10) 0.041(3) Uani 0.505(13) 1 d . . P A 1
H5BX H 0.284949 0.146309 0.322662 0.050 Uiso 0.505(13) 1 calc R U P A 1
C6BX C 0.4722(10) 0.1420(5) 0.2567(9) 0.031(2) Uani 0.505(13) 1 d . . P A 1
H6BX H 0.558558 0.142755 0.328961 0.037 Uiso 0.505(13) 1 calc R U P A 1
C1BY C 0.4878(13) 0.1512(6) 0.1099(12) 0.021(2) Uani 0.495(13) 1 d . . P A 2
C2BY C 0.3792(13) 0.1374(6) 0.0004(12) 0.028(2) Uani 0.495(13) 1 d . . P A 2
H2BY H 0.419174 0.122990 -0.059601 0.034 Uiso 0.495(13) 1 calc R U P A 2
C3BY C 0.2111(12) 0.1446(5) -0.0221(14) 0.042(3) Uani 0.495(13) 1 d . . P A 2
H3BY H 0.136602 0.137030 -0.098048 0.050 Uiso 0.495(13) 1 calc R U P A 2
C4BY C 0.1539(13) 0.1628(6) 0.0661(13) 0.043(3) Uani 0.495(13) 1 d . . P A 2
H4BY H 0.039250 0.166838 0.051042 0.051 Uiso 0.495(13) 1 calc R U P A 2
C5BY C 0.2596(13) 0.1750(6) 0.1748(11) 0.040(3) Uani 0.495(13) 1 d . . P A 2
H5BY H 0.218446 0.186791 0.235375 0.048 Uiso 0.495(13) 1 calc R U P A 2
C6BY C 0.4309(11) 0.1700(5) 0.1978(9) 0.031(2) Uani 0.495(13) 1 d . . P A 2
H6BY H 0.505338 0.179657 0.273049 0.037 Uiso 0.495(13) 1 calc R U P A 2
C10 C 0.5213(18) 0.0361(8) 0.4148(12) 0.054(3) Uani 0.437(5) 1 d . . P . .
H10A H 0.627939 0.053274 0.411415 0.065 Uiso 0.437(5) 1 calc R U P . .
H10B H 0.449230 0.025876 0.334767 0.065 Uiso 0.437(5) 1 calc R U P . .
Cl1 Cl 0.4351(6) 0.1032(2) 0.4722(4) 0.0758(15) Uani 0.437(5) 1 d . . P . .
Cl2 Cl 0.5513(7) -0.0438(3) 0.4950(4) 0.0839(16) Uani 0.437(5) 1 d . . P . .

loop_
_atom_site_aniso_label
_atom_site_aniso_U_11
_atom_site_aniso_U_22
_atom_site_aniso_U_33
_atom_site_aniso_U_23
_atom_site_aniso_U_13
_atom_site_aniso_U_12
Au1 0.01619(10) 0.01968(10) 0.02181(10) 0.000 0.00588(7) 0.000
I1 0.0328(2) 0.03258(19) 0.02493(18) 0.000 -0.00213(14) 0.000
P1 0.0193(4) 0.0236(4) 0.0412(6) -0.0095(4) 0.0129(4) -0.0048(3)
O1 0.0219(18) 0.040(2) 0.0229(18) 0.000 0.0092(15) 0.000
C1 0.0172(16) 0.041(2) 0.036(2) -0.0167(18) 0.0025(15) 0.0029(15)
C2 0.026(2) 0.055(3) 0.057(3) -0.032(3) -0.002(2) 0.008(2)
C3 0.029(2) 0.109(6) 0.063(4) -0.059(4) -0.003(2) 0.020(3)
C4 0.030(2) 0.142(7) 0.041(3) -0.044(4) 0.004(2) 0.022(3)
C5 0.023(2) 0.107(5) 0.027(2) -0.017(3) 0.0054(17) 0.008(2)
C6 0.0182(17) 0.059(3) 0.0274(19) -0.0124(19) 0.0039(15) 0.0049(17)
C7 0.031(3) 0.134(9) 0.021(3) 0.000 0.009(3) 0.000
C8 0.038(4) 0.108(8) 0.033(4) 0.000 -0.002(3) 0.000
C9 0.070(7) 0.240(19) 0.036(5) 0.000 0.034(5) 0.000
C1A 0.050(3) 0.0201(18) 0.064(3) -0.0041(18) 0.042(3) -0.0033(18)
C2A 0.070(3) 0.025(2) 0.033(2) 0.0027(17) 0.025(2) 0.008(2)
C3A 0.133(6) 0.035(3) 0.045(3) 0.011(2) 0.049(4) 0.030(3)
C4A 0.186(8) 0.0208(17) 0.195(9) 0.014(3) 0.167(8) 0.015(3)
C5A 0.186(8) 0.0208(17) 0.195(9) 0.014(3) 0.167(8) 0.015(3)
C6A 0.073(4) 0.023(2) 0.192(9) -0.013(4) 0.088(6) -0.012(3)
C1BX 0.020(4) 0.023(5) 0.030(6) 0.004(4) 0.005(5) 0.000(3)
C2BX 0.032(6) 0.036(5) 0.037(6) -0.002(5) 0.019(6) 0.000(4)
C3BX 0.016(5) 0.046(6) 0.052(7) 0.000(5) 0.007(5) -0.003(4)
C4BX 0.017(4) 0.040(5) 0.063(7) 0.008(5) 0.016(4) -0.001(4)
C5BX 0.033(5) 0.042(5) 0.059(6) 0.004(5) 0.029(5) 0.002(4)
C6BX 0.022(4) 0.039(5) 0.032(5) 0.006(4) 0.011(3) 0.002(3)
C1BY 0.009(4) 0.019(4) 0.032(6) 0.002(4) 0.001(5) -0.002(3)
C2BY 0.017(4) 0.029(4) 0.038(6) -0.001(5) 0.007(5) -0.004(3)
C3BY 0.023(5) 0.029(5) 0.065(8) 0.001(5) 0.003(5) -0.004(3)
C4BY 0.017(4) 0.030(5) 0.085(10) 0.005(5) 0.022(5) -0.001(4)
C5BY 0.027(5) 0.034(5) 0.070(8) -0.002(5) 0.029(5) -0.002(4)
C6BY 0.026(4) 0.031(4) 0.040(5) -0.002(4) 0.016(4) -0.003(3)
C10 0.058(8) 0.059(8) 0.045(7) 0.003(6) 0.015(6) -0.010(6)
Cl1 0.116(4) 0.062(2) 0.067(2) -0.0172(19) 0.052(3) -0.008(2)
Cl2 0.099(4) 0.078(3) 0.078(3) 0.036(2) 0.033(3) 0.003(2)

loop_
_atom_type_symbol
_atom_type_description
_atom_type_scat_dispersion_real
_atom_type_scat_dispersion_imag
_atom_type_scat_source
C C 0.0033 0.0016 'International Tables Vol C Tables 4.2.6.8 and 6.1.1.4'
H H 0.0000 0.0000 'International Tables Vol C Tables 4.2.6.8 and 6.1.1.4'
Au Au -2.0133 8.8022 'International Tables Vol C Tables 4.2.6.8 and 6.1.1.4'
Cl Cl 0.1484 0.1585 'International Tables Vol C Tables 4.2.6.8 and 6.1.1.4'
I I -0.4742 1.8119 'International Tables Vol C Tables 4.2.6.8 and 6.1.1.4'
O O 0.0106 0.0060 'International Tables Vol C Tables 4.2.6.8 and 6.1.1.4'
P P 0.1023 0.0942 'International Tables Vol C Tables 4.2.6.8 and 6.1.1.4'

loop_
_geom_angle_atom_site_label_1
_geom_angle_atom_site_label_2
_geom_angle_atom_site_label_3
_geom_angle
_geom_angle_site_symmetry_1
_geom_angle_site_symmetry_3
_geom_angle_publ_flag
P1 Au1 P1 116.64(6) . 4_565 ?
P1 Au1 I1 121.46(3) . . ?
P1 Au1 I1 121.46(3) 4_565 . ?
C1BX P1 C1A 97.0(4) . . ?
C1BX P1 C1 112.6(4) . . ?
C1A P1 C1 104.2(2) . . ?
C1A P1 C1BY 110.6(4) . . ?
C1 P1 C1BY 98.0(4) . . ?
C1BX P1 Au1 108.6(4) . . ?
C1A P1 Au1 119.56(18) . . ?
C1 P1 Au1 113.88(15) . . ?
C1BY P1 Au1 108.4(3) . . ?
C6 O1 C6 116.5(5) . 4_565 ?
C6 C1 C2 117.8(5) . . ?
C6 C1 P1 119.4(3) . . ?
C2 C1 P1 122.6(4) . . ?
C3 C2 C1 119.5(6) . . ?
C3 C2 H2 120.3 . . ?
C1 C2 H2 120.3 . . ?
C4 C3 C2 121.0(5) . . ?
C4 C3 H3 119.5 . . ?
C2 C3 H3 119.5 . . ?
C3 C4 C5 121.9(5) . . ?
C3 C4 H4 119.1 . . ?
C5 C4 H4 119.1 . . ?
C6 C5 C4 115.9(6) . . ?
C6 C5 C7 118.5(5) . . ?
C4 C5 C7 125.4(5) . . ?
O1 C6 C1 116.6(4) . . ?
O1 C6 C5 119.5(5) . . ?
C1 C6 C5 123.9(5) . . ?
C5 C7 C5 107.9(6) . 4_565 ?
C5 C7 C9 111.8(4) . . ?
C5 C7 C9 111.8(4) 4_565 . ?
C5 C7 C8 108.3(4) . . ?
C5 C7 C8 108.3(4) 4_565 . ?
C9 C7 C8 108.7(7) . . ?
C7 C8 H8A 109.4 . . ?
C7 C8 H8B 109.4 . . ?
H8A C8 H8B 109.5 . . ?
C7 C8 H8C 109.4 . . ?
H8A C8 H8C 109.5 . . ?
H8B C8 H8C 109.6 . . ?
C7 C8 H8A 109.4(6) . 4_565 ?
H8B C8 H8A 79.3 . 4_565 ?
H8C C8 H8A 134.0 . 4_565 ?
C7 C8 H8B 109.4(5) . 4_565 ?
H8A C8 H8B 79.3 . 4_565 ?
H8B C8 H8B 134.0 . 4_565 ?
H8A C8 H8B 109.5 4_565 4_565 ?
C7 C8 H8C 109.4(7) . 4_565 ?
H8A C8 H8C 134.0 . 4_565 ?
H8C C8 H8C 79.4 . 4_565 ?
H8A C8 H8C 109.5 4_565 4_565 ?
H8B C8 H8C 109.6 4_565 4_565 ?
C7 C9 H9A 109.5 . . ?
C7 C9 H9B 109.5 . . ?
H9A C9 H9B 109.5 . . ?
C7 C9 H9C 109.4 . . ?
H9A C9 H9C 109.5 . . ?
H9B C9 H9C 109.4 . . ?
C7 C9 H9A 109.5(7) . 4_565 ?
H9A C9 H9A 95.5 . 4_565 ?
H9C C9 H9A 122.4 . 4_565 ?
C7 C9 H9B 109.5(6) . 4_565 ?
H9B C9 H9B 122.5 . 4_565 ?
H9C C9 H9B 95.4 . 4_565 ?
H9A C9 H9B 109.5 4_565 4_565 ?
C7 C9 H9C 109.4(8) . 4_565 ?
H9A C9 H9C 122.4 . 4_565 ?
H9B C9 H9C 95.4 . 4_565 ?
H9A C9 H9C 109.5 4_565 4_565 ?
H9B C9 H9C 109.5 4_565 4_565 ?
C6A C1A C2A 118.8(6) . . ?
C6A C1A P1 123.0(5) . . ?
C2A C1A P1 118.2(3) . . ?
C1A C2A C3A 120.3(6) . . ?
C1A C2A H2A 119.8 . . ?
C3A C2A H2A 119.8 . . ?
C4A C3A C2A 120.0(8) . . ?
C4A C3A H3A 120.0 . . ?
C2A C3A H3A 120.0 . . ?
C5A C4A C3A 119.6(7) . . ?
C5A C4A H4A 120.2 . . ?
C3A C4A H4A 120.2 . . ?
C4A C5A C6A 123.1(8) . . ?
C4A C5A H5A 118.5 . . ?
C6A C5A H5A 118.5 . . ?
C1A C6A C5A 117.9(8) . . ?
C1A C6A H6A 121.0 . . ?
C5A C6A H6A 121.0 . . ?
C2BX C1BX C6BX 119.1(10) . . ?
C2BX C1BX P1 119.4(9) . . ?
C6BX C1BX P1 121.2(9) . . ?
C1BX C2BX C3BX 120.3(12) . . ?
C1BX C2BX H2BX 119.8 . . ?
C3BX C2BX H2BX 119.8 . . ?
C4BX C3BX C2BX 120.5(11) . . ?
C4BX C3BX H3BX 119.7 . . ?
C2BX C3BX H3BX 119.7 . . ?
C3BX C4BX C5BX 120.4(9) . . ?
C3BX C4BX H4BX 119.8 . . ?
C5BX C4BX H4BX 119.8 . . ?
C6BX C5BX C4BX 119.9(9) . . ?
C6BX C5BX H5BX 120.0 . . ?
C4BX C5BX H5BX 120.0 . . ?
C5BX C6BX C1BX 119.7(10) . . ?
C5BX C6BX H6BX 120.2 . . ?
C1BX C6BX H6BX 120.2 . . ?
C6BY C1BY C2BY 120.3(10) . . ?
C6BY C1BY P1 114.7(8) . . ?
C2BY C1BY P1 124.9(9) . . ?
C1BY C2BY C3BY 120.2(12) . . ?
C1BY C2BY H2BY 119.9 . . ?
C3BY C2BY H2BY 119.9 . . ?
C4BY C3BY C2BY 119.6(12) . . ?
C4BY C3BY H3BY 120.2 . . ?
C2BY C3BY H3BY 120.2 . . ?
C5BY C4BY C3BY 120.7(10) . . ?
C5BY C4BY H4BY 119.6 . . ?
C3BY C4BY H4BY 119.6 . . ?
C4BY C5BY C6BY 120.1(10) . . ?
C4BY C5BY H5BY 120.0 . . ?
C6BY C5BY H5BY 120.0 . . ?
C1BY C6BY C5BY 119.1(10) . . ?
C1BY C6BY H6BY 120.4 . . ?
C5BY C6BY H6BY 120.4 . . ?
Cl1 C10 Cl2 112.3(8) . . ?
Cl1 C10 H10A 109.1 . . ?
Cl2 C10 H10A 109.1 . . ?
Cl1 C10 H10B 109.1 . . ?
Cl2 C10 H10B 109.1 . . ?
H10A C10 H10B 107.9 . . ?
Cl2 Cl1 C10 56.9(5) 3_656 . ?
Cl1 Cl2 C10 81.2(7) 3_656 3_656 ?
Cl1 Cl2 C10 166.8(7) 3_656 . ?
C10 Cl2 C10 109.2(7) 3_656 . ?
Cl1 Cl2 Cl2 142.1(5) 3_656 3_656 ?
C10 Cl2 Cl2 61.8(6) 3_656 3_656 ?
C10 Cl2 Cl2 47.4(5) . 3_656 ?

loop_
_geom_bond_atom_site_label_1
_geom_bond_atom_site_label_2
_geom_bond_distance
_geom_bond_site_symmetry_2
_geom_bond_publ_flag
Au1 P1 2.3403(10) . ?
Au1 P1 2.3403(10) 4_565 ?
Au1 I1 2.6883(4) . ?
P1 C1BX 1.799(12) . ?
P1 C1A 1.814(5) . ?
P1 C1 1.819(5) . ?
P1 C1BY 1.871(10) . ?
O1 C6 1.383(5) . ?
O1 C6 1.383(5) 4_565 ?
C1 C6 1.386(7) . ?
C1 C2 1.406(6) . ?
C2 C3 1.392(9) . ?
C2 H2 0.9500 . ?
C3 C4 1.365(12) . ?
C3 H3 0.9500 . ?
C4 C5 1.402(10) . ?
C4 H4 0.9500 . ?
C5 C6 1.396(6) . ?
C5 C7 1.521(8) . ?
C7 C9 1.535(11) . ?
C7 C8 1.548(11) . ?
C8 H8A 0.9799 . ?
C8 H8B 0.9795 . ?
C8 H8C 0.9794 . ?
C8 H8A 0.980(9) 4_565 ?
C8 H8B 0.980(3) 4_565 ?
C8 H8C 0.979(6) 4_565 ?
C9 H9A 0.9795 . ?
C9 H9B 0.9797 . ?
C9 H9C 0.9806 . ?
C9 H9A 0.980(7) 4_565 ?
C9 H9B 0.980(5) 4_565 ?
C9 H9C 0.981(12) 4_565 ?
C1A C6A 1.384(7) . ?
C1A C2A 1.384(8) . ?
C2A C3A 1.399(7) . ?
C2A H2A 0.9500 . ?
C3A C4A 1.378(12) . ?
C3A H3A 0.9500 . ?
C4A C5A 1.298(17) . ?
C4A H4A 0.9500 . ?
C5A C6A 1.425(11) . ?
C5A H5A 0.9500 . ?
C6A H6A 0.9500 . ?
C1BX C2BX 1.387(16) . ?
C1BX C6BX 1.401(14) . ?
C2BX C3BX 1.395(17) . ?
C2BX H2BX 0.9500 . ?
C3BX C4BX 1.352(17) . ?
C3BX H3BX 0.9500 . ?
C4BX C5BX 1.394(16) . ?
C4BX H4BX 0.9500 . ?
C5BX C6BX 1.393(11) . ?
C5BX H5BX 0.9500 . ?
C6BX H6BX 0.9500 . ?
C1BY C6BY 1.371(15) . ?
C1BY C2BY 1.383(15) . ?
C2BY C3BY 1.394(15) . ?
C2BY H2BY 0.9500 . ?
C3BY C4BY 1.373(19) . ?
C3BY H3BY 0.9500 . ?
C4BY C5BY 1.362(18) . ?
C4BY H4BY 0.9500 . ?
C5BY C6BY 1.418(13) . ?
C5BY H5BY 0.9500 . ?
C6BY H6BY 0.9500 . ?
C10 Cl1 1.711(16) . ?
C10 Cl2 1.738(15) . ?
C10 H10A 0.9900 . ?
C10 H10B 0.9900 . ?
Cl1 Cl2 1.156(6) 3_656 ?
Cl2 Cl2 1.862(11) 3_656 ?

loop_
_geom_torsion_atom_site_label_1
_geom_torsion_atom_site_label_2
_geom_torsion_atom_site_label_3
_geom_torsion_atom_site_label_4
_geom_torsion
_geom_torsion_site_symmetry_1
_geom_torsion_site_symmetry_2
_geom_torsion_site_symmetry_3
_geom_torsion_site_symmetry_4
_geom_torsion_publ_flag
C1BX P1 C1 C6 82.3(5) . . . . ?
C1A P1 C1 C6 -173.8(3) . . . . ?
C1BY P1 C1 C6 72.4(5) . . . . ?
Au1 P1 C1 C6 -41.8(4) . . . . ?
C1BX P1 C1 C2 -103.0(5) . . . . ?
C1A P1 C1 C2 0.9(4) . . . . ?
C1BY P1 C1 C2 -112.8(5) . . . . ?
Au1 P1 C1 C2 132.9(3) . . . . ?
C6 C1 C2 C3 1.2(7) . . . . ?
P1 C1 C2 C3 -173.7(4) . . . . ?
C1 C2 C3 C4 -0.9(8) . . . . ?
C2 C3 C4 C5 0.9(9) . . . . ?
C3 C4 C5 C6 -1.1(8) . . . . ?
C3 C4 C5 C7 -176.7(6) . . . . ?
C6 O1 C6 C1 146.1(3) 4_565 . . . ?
C6 O1 C6 C5 -34.0(7) 4_565 . . . ?
C2 C1 C6 O1 178.3(4) . . . . ?
P1 C1 C6 O1 -6.7(5) . . . . ?
C2 C1 C6 C5 -1.5(7) . . . . ?
P1 C1 C6 C5 173.5(4) . . . . ?
C4 C5 C6 O1 -178.4(4) . . . . ?
C7 C5 C6 O1 -2.5(7) . . . . ?
C4 C5 C6 C1 1.4(7) . . . . ?
C7 C5 C6 C1 177.3(5) . . . . ?
C6 C5 C7 C5 34.8(8) . . . 4_565 ?
C4 C5 C7 C5 -149.7(4) . . . 4_565 ?
C6 C5 C7 C9 158.1(6) . . . . ?
C4 C5 C7 C9 -26.4(9) . . . . ?
C6 C5 C7 C8 -82.2(6) . . . . ?
C4 C5 C7 C8 93.3(7) . . . . ?
C1BX P1 C1A C6A 34.1(7) . . . . ?
C1 P1 C1A C6A -81.3(5) . . . . ?
C1BY P1 C1A C6A 23.1(7) . . . . ?
Au1 P1 C1A C6A 150.1(5) . . . . ?
C1BX P1 C1A C2A -144.4(5) . . . . ?
C1 P1 C1A C2A 100.2(4) . . . . ?
C1BY P1 C1A C2A -155.4(5) . . . . ?
Au1 P1 C1A C2A -28.4(4) . . . . ?
C6A C1A C2A C3A 0.8(7) . . . . ?
P1 C1A C2A C3A 179.4(4) . . . . ?
C1A C2A C3A C4A -0.5(8) . . . . ?
C2A C3A C4A C5A -2.8(11) . . . . ?
C3A C4A C5A C6A 5.8(13) . . . . ?
C2A C1A C6A C5A 1.9(9) . . . . ?
P1 C1A C6A C5A -176.6(5) . . . . ?
C4A C5A C6A C1A -5.4(12) . . . . ?
C1A P1 C1BX C2BX -120.3(10) . . . . ?
C1 P1 C1BX C2BX -11.8(11) . . . . ?
Au1 P1 C1BX C2BX 115.3(9) . . . . ?
C1A P1 C1BX C6BX 66.4(9) . . . . ?
C1 P1 C1BX C6BX 174.9(8) . . . . ?
Au1 P1 C1BX C6BX -58.1(10) . . . . ?
C6BX C1BX C2BX C3BX -1.7(18) . . . . ?
P1 C1BX C2BX C3BX -175.1(9) . . . . ?
C1BX C2BX C3BX C4BX 0.2(18) . . . . ?
C2BX C3BX C4BX C5BX 0.9(18) . . . . ?
C3BX C4BX C5BX C6BX -0.5(17) . . . . ?
C4BX C5BX C6BX C1BX -1.0(16) . . . . ?
C2BX C1BX C6BX C5BX 2.1(16) . . . . ?
P1 C1BX C6BX C5BX 175.4(8) . . . . ?
C1A P1 C1BY C6BY 77.7(8) . . . . ?
C1 P1 C1BY C6BY -173.7(8) . . . . ?
Au1 P1 C1BY C6BY -55.2(9) . . . . ?
C1A P1 C1BY C2BY -99.0(10) . . . . ?
C1 P1 C1BY C2BY 9.5(11) . . . . ?
Au1 P1 C1BY C2BY 128.1(9) . . . . ?
C6BY C1BY C2BY C3BY 1.8(17) . . . . ?
P1 C1BY C2BY C3BY 178.4(9) . . . . ?
C1BY C2BY C3BY C4BY -2.5(16) . . . . ?
C2BY C3BY C4BY C5BY 1.1(16) . . . . ?
C3BY C4BY C5BY C6BY 0.9(16) . . . . ?
C2BY C1BY C6BY C5BY 0.2(16) . . . . ?
P1 C1BY C6BY C5BY -176.7(8) . . . . ?
C4BY C5BY C6BY C1BY -1.5(15) . . . . ?
Cl2 C10 Cl1 Cl2 -8.7(7) . . . 3_656 ?
Cl1 C10 Cl2 Cl1 146(3) . . . 3_656 ?
Cl1 C10 Cl2 C10 6.1(5) . . . 3_656 ?
Cl1 C10 Cl2 Cl2 6.1(5) . . . 3_656 ?
